data_7716679
loop_
_publ_author_name
'George, Tanner'
'Grant, Tamika'
'Munhoz, Isadora Schumann'
'Do, Thai'
'Masuda, Jason D.'

_publ_section_title
;
 Group 11 complexes of a bulky triazene ligand.
;
_journal_issue 31
_journal_name_full 'Dalton transactions (Cambridge, England : 2003)'
_journal_page_first 13107
_journal_page_last 13118
_journal_paper_doi 10.1039/d4dt01561d
_journal_volume 53
_journal_year 2024
_chemical_formula_moiety 'C51 H63 Au Cl N5, C6 D6'
_chemical_formula_sum 'C57 H63 Au Cl D6 N5'
_chemical_formula_weight 1062.62
_space_group_crystal_system monoclinic
_space_group_IT_number 14
_space_group_name_Hall '-P 2yn'
_space_group_name_H-M_alt 'P 1 21/n 1'
_atom_sites_solution_hydrogens geom
_atom_sites_solution_primary dual
_audit_creation_date 2024-03-13
_audit_creation_method
;
Olex2 1.5
(compiled 2023.08.24 svn.re1ec1418 for OlexSys, GUI svn.r6817)
;
_audit_update_record
;
2024-03-17 deposited with the CCDC.	2024-07-17 downloaded from the CCDC.
;
_cell_angle_alpha 90
_cell_angle_beta 99.2860(10)
_cell_angle_gamma 90
_cell_formula_units_Z 4
_cell_length_a 10.6309(2)
_cell_length_b 19.3993(5)
_cell_length_c 25.4245(7)
_cell_measurement_reflns_used 9708
_cell_measurement_temperature 100
_cell_measurement_theta_max 35.99
_cell_measurement_theta_min 2.24
_cell_volume 5174.6(2)
_computing_cell_refinement 'SAINT V8.40A (Bruker AXS Inc., 2018)'
_computing_data_collection 'APEX4 (Bruker AXS Inc., 2021)'
_computing_data_reduction 'SAINT V8.40A (Bruker AXS Inc., 2018)'
_computing_molecular_graphics 'Olex2 1.5 (Dolomanov et al., 2009)'
_computing_publication_material 'Olex2 1.5 (Dolomanov et al., 2009)'
_computing_structure_refinement 'SHELXL 2018/3 (Sheldrick, 2015)'
_computing_structure_solution 'SHELXT  (Sheldrick, 2015)'
_diffrn_ambient_temperature 100
_diffrn_detector '100 \\times 140 mm^2^ CMOS sensor'
_diffrn_detector_area_resol_mean 7.3910
_diffrn_detector_type 'Bruker PHOTON III'
_diffrn_measured_fraction_theta_full 1.000
_diffrn_measured_fraction_theta_max 1.000
_diffrn_measurement_device '\k--geometry diffractometer'
_diffrn_measurement_device_type 'Bruker D8 Venture'
_diffrn_measurement_method '\f and \w scans'
_diffrn_radiation_monochromator 'multilayer mirror'
_diffrn_radiation_type MoK\a
_diffrn_radiation_wavelength 0.71073
_diffrn_reflns_av_R_equivalents 0.0309
_diffrn_reflns_av_unetI/netI 0.0132
_diffrn_reflns_Laue_measured_fraction_full 1.000
_diffrn_reflns_Laue_measured_fraction_max 1.000
_diffrn_reflns_limit_h_max 14
_diffrn_reflns_limit_h_min -14
_diffrn_reflns_limit_k_max 26
_diffrn_reflns_limit_k_min -26
_diffrn_reflns_limit_l_max 34
_diffrn_reflns_limit_l_min -34
_diffrn_reflns_number 163551
_diffrn_reflns_point_group_measured_fraction_full 1.000
_diffrn_reflns_point_group_measured_fraction_max 1.000
_diffrn_reflns_theta_full 25.242
_diffrn_reflns_theta_max 28.500
_diffrn_reflns_theta_min 1.933
_diffrn_source 'microfocus sealed tube'
_diffrn_source_current 1.4
_diffrn_source_power 0.07
_diffrn_source_type 'Incoatec I\mS 3.0'
_diffrn_source_voltage 50.0
_diffrn_standards_number 0
_exptl_absorpt_coefficient_mu 2.935
_exptl_absorpt_correction_T_max 0.0300
_exptl_absorpt_correction_T_min 0.0057
_exptl_absorpt_correction_type multi-scan
_exptl_absorpt_process_details
;
SADABS-2016/2 (Bruker,2016/2) was used for absorption correction.
wR2(int) was 0.0871 before and 0.0577 after correction.
The Ratio of minimum to maximum transmission is 0.1900.
The \l/2 correction factor is Not present.
;
_exptl_crystal_colour colourless
_exptl_crystal_colour_primary colourless
_exptl_crystal_density_diffrn 1.364
_exptl_crystal_description prism
_exptl_crystal_F_000 2168
_exptl_crystal_size_max 0.22
_exptl_crystal_size_mid 0.07
_exptl_crystal_size_min 0.07
_refine_diff_density_max 1.740
_refine_diff_density_min -0.931
_refine_diff_density_rms 0.103
_refine_ls_extinction_method none
_refine_ls_goodness_of_fit_ref 1.106
_refine_ls_hydrogen_treatment constr
_refine_ls_matrix_type full
_refine_ls_number_parameters 618
_refine_ls_number_reflns 13114
_refine_ls_number_restraints 0
_refine_ls_restrained_S_all 1.106
_refine_ls_R_factor_all 0.0413
_refine_ls_R_factor_gt 0.0357
_refine_ls_shift/su_max 0.004
_refine_ls_shift/su_mean 0.000
_refine_ls_structure_factor_coef Fsqd
_refine_ls_weighting_details 'w=1/[\s^2^(Fo^2^)+(0.0352P)^2^+11.5571P] where P=(Fo^2^+2Fc^2^)/3'
_refine_ls_weighting_scheme calc
_refine_ls_wR_factor_gt 0.0819
_refine_ls_wR_factor_ref 0.0888
_reflns_Friedel_coverage 0.000
_reflns_number_gt 11721
_reflns_number_total 13114
_reflns_threshold_expression 'I > 2\s(I)'
_cod_data_source_file d4dt01561d2.cif
_cod_data_source_block spherical
_cod_depositor_comments 'Adding full bibliography for 7716674--7716682.cif.'
_cod_database_code 7716679
_shelx_shelxl_version_number 2018/3
_shelx_space_group_comment
;
The symmetry employed for this shelxl refinement is uniquely defined
by the following loop, which should always be used as a source of
symmetry information in preference to the above space-group names.
They are only intended as comments.
;
_shelx_estimated_absorpt_t_max 0.821
_shelx_estimated_absorpt_t_min 0.564
_olex2_refinement_description
;
1. Fixed Uiso
 At 1.2 times of:
  All C(H) groups, All C(H,H) groups
 At 1.5 times of:
  All C(H,H,H) groups
2. Others
 Fixed Sof: C56(0.5) D56(0.5) C57(0.5) D57(0.5) C52(0.5) D52(0.5) C53(0.5)
 D53(0.5) C54(0.5) D54(0.5) C55(0.5) D55(0.5)
3.a Ternary CH refined with riding coordinates:
 C10(H10), C13(H13), C25(H25), C22(H22)
3.b Secondary CH2 refined with riding coordinates:
 C2(H2A,H2B), C3(H3A,H3B)
3.c Aromatic/amide H refined with riding coordinates:
 C18(H18), C20(H20), C6(H6), C19(H19), C7(H7), C47(H47), C30(H30), C8(H8),
 C31(H31), C45(H45), C32(H32), C36(H36), C38(H38), C58(D58), C59(D59), C60(D60),
  C56(D56), C57(D57), C52(D52), C53(D53), C54(D54), C55(D55)
3.d Idealised Me refined as rotating group:
 C49(H49A,H49B,H49C), C27(H27A,H27B,H27C), C42(H42A,H42B,H42C), C41(H41A,H41B,
 H41C), C40(H40A,H40B,H40C), C23(H23A,H23B,H23C), C51(H51A,H51B,H51C), C15(H15A,
 H15B,H15C), C26(H26A,H26B,H26C), C50(H50A,H50B,H50C), C11(H11A,H11B,H11C),
 C12(H12A,H12B,H12C), C24(H24A,H24B,H24C), C14(H14A,H14B,H14C)
;
_olex2_submission_special_instructions 'No special instructions were received'

loop_
_space_group_symop_operation_xyz
'x, y, z'
'-x+1/2, y+1/2, -z+1/2'
'-x, -y, -z'
'x-1/2, -y-1/2, z-1/2'

loop_
_atom_site_label
_atom_site_type_symbol
_atom_site_fract_x
_atom_site_fract_y
_atom_site_fract_z
_atom_site_U_iso_or_equiv
_atom_site_adp_type
_atom_site_occupancy
_atom_site_site_symmetry_order
_atom_site_calc_flag
_atom_site_refinement_flags_posn
_atom_site_refinement_flags_adp
_atom_site_refinement_flags_occupancy
_atom_site_disorder_assembly
_atom_site_disorder_group
Au1 Au 0.36628(2) 0.60966(2) 0.36873(2) 0.03024(4) Uani 1 1 d . . . . .
Cl1 Cl 0.26331(8) 0.51087(4) 0.38074(4) 0.04030(17) Uani 1 1 d . . . . .
N3 N 0.4614(2) 0.69768(14) 0.35482(10) 0.0311(5) Uani 1 1 d . . . . .
N2 N 0.5277(3) 0.81517(13) 0.37349(11) 0.0318(5) Uani 1 1 d . . . . .
N5 N 0.4880(3) 0.64945(14) 0.28079(11) 0.0336(5) Uani 1 1 d . . . . .
N4 N 0.5145(2) 0.70227(14) 0.30819(10) 0.0318(5) Uani 1 1 d . . . . .
N1 N 0.4736(3) 0.75039(14) 0.43846(10) 0.0322(5) Uani 1 1 d . . . . .
C16 C 0.4883(3) 0.85274(16) 0.32456(13) 0.0323(6) Uani 1 1 d . . . . .
C17 C 0.3589(3) 0.86939(17) 0.30915(14) 0.0345(6) Uani 1 1 d . . . . .
C5 C 0.5684(3) 0.65037(18) 0.48769(13) 0.0361(7) Uani 1 1 d . . . . .
C28 C 0.5445(3) 0.64632(16) 0.23324(13) 0.0339(6) Uani 1 1 d . . . . .
C18 C 0.3290(3) 0.91654(18) 0.26741(13) 0.0365(7) Uani 1 1 d . . . . .
H18 H 0.242063 0.927044 0.254772 0.044 Uiso 1 1 calc R U . . .
C33 C 0.6594(3) 0.60962(15) 0.23529(13) 0.0331(6) Uani 1 1 d . . . . .
C4 C 0.4605(3) 0.69042(17) 0.47046(12) 0.0326(6) Uani 1 1 d . . . . .
C21 C 0.5842(3) 0.88081(17) 0.29924(14) 0.0340(6) Uani 1 1 d . . . . .
C20 C 0.5494(3) 0.92991(17) 0.25953(14) 0.0373(7) Uani 1 1 d . . . . .
H20 H 0.613256 0.951081 0.242822 0.045 Uiso 1 1 calc R U . . .
C6 C 0.5545(4) 0.5938(2) 0.52024(14) 0.0447(8) Uani 1 1 d . . . . .
H6 H 0.625992 0.565413 0.532522 0.054 Uiso 1 1 calc R U . . .
C10 C 0.2268(3) 0.7233(2) 0.46927(14) 0.0420(8) Uani 1 1 d . . . . .
H10 H 0.249969 0.757665 0.443103 0.050 Uiso 1 1 calc R U . . .
C1 C 0.4866(3) 0.75212(16) 0.38674(12) 0.0306(6) Uani 1 1 d . . . . .
C19 C 0.4224(3) 0.94822(18) 0.24411(14) 0.0382(7) Uani 1 1 d . . . . .
H19 H 0.399943 0.982487 0.217563 0.046 Uiso 1 1 calc R U . . .
C13 C 0.6978(3) 0.6674(2) 0.47307(14) 0.0408(7) Uani 1 1 d . . . . .
H13 H 0.687011 0.707919 0.448467 0.049 Uiso 1 1 calc R U . . .
C7 C 0.4384(4) 0.5789(2) 0.53468(15) 0.0479(9) Uani 1 1 d . . . . .
H7 H 0.430220 0.539662 0.556246 0.057 Uiso 1 1 calc R U . . .
C29 C 0.4777(3) 0.67188(17) 0.18516(13) 0.0359(6) Uani 1 1 d . . . . .
C49 C 0.5362(3) 0.48972(18) 0.27927(15) 0.0380(7) Uani 1 1 d . . . . .
H49A H 0.528732 0.440116 0.285365 0.057 Uiso 1 1 calc R U . . .
H49B H 0.521255 0.498987 0.240875 0.057 Uiso 1 1 calc R U . . .
H49C H 0.472888 0.514484 0.296126 0.057 Uiso 1 1 calc R U . . .
C47 C 0.9149(3) 0.55110(17) 0.34774(13) 0.0362(7) Uani 1 1 d . . . . .
H47 H 0.999380 0.563743 0.362754 0.043 Uiso 1 1 calc R U . . .
C30 C 0.5345(4) 0.66579(18) 0.13953(14) 0.0403(7) Uani 1 1 d . . . . .
H30 H 0.492083 0.684029 0.106730 0.048 Uiso 1 1 calc R U . . .
C25 C 0.2540(3) 0.83952(17) 0.33592(13) 0.0351(6) Uani 1 1 d . . . . .
H25 H 0.294672 0.807127 0.364250 0.042 Uiso 1 1 calc R U . . .
C44 C 0.6680(3) 0.51369(16) 0.30302(13) 0.0341(6) Uani 1 1 d . . . . .
C27 C 0.1868(4) 0.8954(2) 0.36306(17) 0.0465(8) Uani 1 1 d . . . . .
H27A H 0.141073 0.926333 0.336020 0.070 Uiso 1 1 calc R U . . .
H27B H 0.249989 0.921872 0.387305 0.070 Uiso 1 1 calc R U . . .
H27C H 0.126128 0.874068 0.383319 0.070 Uiso 1 1 calc R U . . .
C2 C 0.5585(4) 0.85772(18) 0.42224(14) 0.0394(7) Uani 1 1 d . . . . .
H2A H 0.519685 0.904082 0.416772 0.047 Uiso 1 1 calc R U . . .
H2B H 0.651867 0.862777 0.432733 0.047 Uiso 1 1 calc R U . . .
C34 C 0.3460(3) 0.70183(17) 0.17928(13) 0.0361(7) Uani 1 1 d . . . . .
C22 C 0.7223(3) 0.85884(18) 0.31335(15) 0.0389(7) Uani 1 1 d . . . . .
H22 H 0.728473 0.822626 0.341642 0.047 Uiso 1 1 calc R U . . .
C8 C 0.3333(4) 0.6200(2) 0.51830(15) 0.0436(8) Uani 1 1 d . . . . .
H8 H 0.254280 0.609269 0.529232 0.052 Uiso 1 1 calc R U . . .
C48 C 0.8498(3) 0.59077(17) 0.30670(14) 0.0357(6) Uani 1 1 d . . . . .
C37 C 0.0967(4) 0.7553(2) 0.15813(14) 0.0418(7) Uani 1 1 d . . . . .
C3 C 0.5017(4) 0.81787(18) 0.46394(14) 0.0398(7) Uani 1 1 d . . . . .
H3A H 0.563333 0.813508 0.497398 0.048 Uiso 1 1 calc R U . . .
H3B H 0.423112 0.840266 0.471775 0.048 Uiso 1 1 calc R U . . .
C9 C 0.3421(3) 0.67708(18) 0.48599(13) 0.0369(7) Uani 1 1 d . . . . .
C31 C 0.6515(4) 0.6337(2) 0.14115(15) 0.0440(8) Uani 1 1 d . . . . .
H31 H 0.689929 0.631141 0.109964 0.053 Uiso 1 1 calc R U . . .
C45 C 0.7370(3) 0.47606(17) 0.34455(14) 0.0360(7) Uani 1 1 d . . . . .
H45 H 0.698304 0.436895 0.357682 0.043 Uiso 1 1 calc R U . . .
C35 C 0.3248(3) 0.77119(18) 0.16453(13) 0.0382(7) Uani 1 1 d . . . . .
C32 C 0.7120(4) 0.60540(18) 0.18851(15) 0.0389(7) Uani 1 1 d . . . . .
H32 H 0.791239 0.582525 0.189202 0.047 Uiso 1 1 calc R U . . .
C43 C 0.7252(3) 0.57246(17) 0.28366(13) 0.0338(6) Uani 1 1 d . . . . .
C36 C 0.2012(4) 0.79689(18) 0.15493(13) 0.0398(7) Uani 1 1 d . . . . .
H36 H 0.187925 0.844162 0.145943 0.048 Uiso 1 1 calc R U . . .
C46 C 0.8606(3) 0.49359(18) 0.36757(13) 0.0351(7) Uani 1 1 d . . . . .
C39 C 0.2420(4) 0.65910(19) 0.18303(14) 0.0400(7) Uani 1 1 d . . . . .
C42 C -0.0372(4) 0.7838(2) 0.14728(17) 0.0518(9) Uani 1 1 d . . . . .
H42A H -0.050201 0.815164 0.176110 0.078 Uiso 1 1 calc R U . . .
H42B H -0.098512 0.745749 0.145295 0.078 Uiso 1 1 calc R U . . .
H42C H -0.049782 0.808853 0.113378 0.078 Uiso 1 1 calc R U . . .
C41 C 0.2582(4) 0.5837(2) 0.19751(18) 0.0501(9) Uani 1 1 d . . . . .
H41A H 0.287237 0.579260 0.235946 0.075 Uiso 1 1 calc R U . . .
H41B H 0.321463 0.563098 0.178168 0.075 Uiso 1 1 calc R U . . .
H41C H 0.176484 0.559882 0.187796 0.075 Uiso 1 1 calc R U . . .
C38 C 0.1185(4) 0.6866(2) 0.17230(14) 0.0414(7) Uani 1 1 d . . . . .
H38 H 0.047896 0.657456 0.174778 0.050 Uiso 1 1 calc R U . . .
C40 C 0.4354(4) 0.81813(19) 0.15883(16) 0.0447(8) Uani 1 1 d . . . . .
H40A H 0.499205 0.815662 0.191223 0.067 Uiso 1 1 calc R U . . .
H40B H 0.404700 0.865644 0.153434 0.067 Uiso 1 1 calc R U . . .
H40C H 0.473944 0.803511 0.128139 0.067 Uiso 1 1 calc R U . . .
C23 C 0.7694(4) 0.8281(2) 0.26473(17) 0.0464(8) Uani 1 1 d . . . . .
H23A H 0.858412 0.813672 0.274583 0.070 Uiso 1 1 calc R U . . .
H23B H 0.762966 0.862774 0.236408 0.070 Uiso 1 1 calc R U . . .
H23C H 0.716894 0.788054 0.252013 0.070 Uiso 1 1 calc R U . . .
C51 C 0.9331(3) 0.45344(19) 0.41330(15) 0.0411(7) Uani 1 1 d . . . . .
H51A H 1.024746 0.458092 0.413054 0.062 Uiso 1 1 calc R U . . .
H51B H 0.908968 0.404698 0.409674 0.062 Uiso 1 1 calc R U . . .
H51C H 0.912658 0.471366 0.446964 0.062 Uiso 1 1 calc R U . . .
C15 C 0.7928(4) 0.6876(3) 0.52256(17) 0.0593(11) Uani 1 1 d . . . . .
H15A H 0.809090 0.647739 0.546396 0.089 Uiso 1 1 calc R U . . .
H15B H 0.757310 0.725302 0.541179 0.089 Uiso 1 1 calc R U . . .
H15C H 0.872921 0.702586 0.511756 0.089 Uiso 1 1 calc R U . . .
C26 C 0.1587(4) 0.7981(2) 0.29703(17) 0.0501(9) Uani 1 1 d . . . . .
H26A H 0.095703 0.776959 0.316245 0.075 Uiso 1 1 calc R U . . .
H26B H 0.203746 0.761966 0.280601 0.075 Uiso 1 1 calc R U . . .
H26C H 0.115260 0.828792 0.269267 0.075 Uiso 1 1 calc R U . . .
C50 C 0.9162(4) 0.6542(2) 0.28946(16) 0.0461(8) Uani 1 1 d . . . . .
H50A H 0.869590 0.671112 0.255503 0.069 Uiso 1 1 calc R U . . .
H50B H 1.003480 0.642209 0.285104 0.069 Uiso 1 1 calc R U . . .
H50C H 0.918392 0.690193 0.316628 0.069 Uiso 1 1 calc R U . . .
C11 C 0.1115(4) 0.6830(3) 0.4419(2) 0.0629(12) Uani 1 1 d . . . . .
H11A H 0.043850 0.715253 0.427202 0.094 Uiso 1 1 calc R U . . .
H11B H 0.080465 0.652716 0.467840 0.094 Uiso 1 1 calc R U . . .
H11C H 0.136000 0.655211 0.412994 0.094 Uiso 1 1 calc R U . . .
C12 C 0.1938(4) 0.7634(2) 0.51733(17) 0.0524(9) Uani 1 1 d . . . . .
H12A H 0.166178 0.731107 0.542807 0.079 Uiso 1 1 calc R U . . .
H12B H 0.125047 0.796165 0.505250 0.079 Uiso 1 1 calc R U . . .
H12C H 0.269300 0.788552 0.534599 0.079 Uiso 1 1 calc R U . . .
C24 C 0.8068(4) 0.9196(2) 0.33502(18) 0.0500(9) Uani 1 1 d . . . . .
H24A H 0.894738 0.903635 0.345453 0.075 Uiso 1 1 calc R U . . .
H24B H 0.775800 0.939023 0.366133 0.075 Uiso 1 1 calc R U . . .
H24C H 0.803900 0.955002 0.307376 0.075 Uiso 1 1 calc R U . . .
C14 C 0.7487(5) 0.6080(3) 0.4440(2) 0.0642(13) Uani 1 1 d . . . . .
H14A H 0.826151 0.622625 0.430739 0.096 Uiso 1 1 calc R U . . .
H14B H 0.684259 0.593891 0.413891 0.096 Uiso 1 1 calc R U . . .
H14C H 0.768717 0.569071 0.468464 0.096 Uiso 1 1 calc R U . . .
C58 C 0.9714(7) 0.9426(4) 0.4674(2) 0.095(2) Uani 1 1 d . . . . .
D58 D 0.952296 0.903231 0.445334 0.114 Uiso 1 1 calc R U . . .
C59 C 1.0083(7) 1.0031(4) 0.4462(2) 0.091(2) Uani 1 1 d . . . . .
D59 D 1.013527 1.005623 0.409264 0.110 Uiso 1 1 calc R U . . .
C60 C 1.0380(7) 1.0608(4) 0.4784(2) 0.094(2) Uani 1 1 d . . . . .
D60 D 1.064531 1.102263 0.463674 0.112 Uiso 1 1 calc R U . . .
C56 C 0.5752(18) 0.9617(7) 0.5505(6) 0.084(4) Uani 0.5 1 d . . P A -1
D56 D 0.644622 0.943046 0.574531 0.101 Uiso 0.5 1 calc R U P A -1
C57 C 0.4508(14) 0.9482(6) 0.5577(6) 0.081(4) Uani 0.5 1 d . . P A -1
D57 D 0.433757 0.921140 0.586868 0.097 Uiso 0.5 1 calc R U P A -1
C52 C 0.3520(14) 0.9753(6) 0.5211(6) 0.079(4) Uani 0.5 1 d . . P A -1
D52 D 0.266361 0.966428 0.525437 0.095 Uiso 0.5 1 calc R U P A -1
C53 C 0.374(3) 1.0121(19) 0.4814(14) 0.072(7) Uani 0.5 1 d . . P A -1
D53 D 0.304621 1.029934 0.456892 0.086 Uiso 0.5 1 calc R U P A -1
C54 C 0.5031(18) 1.0263(7) 0.4741(6) 0.084(4) Uani 0.5 1 d . . P A -1
D54 D 0.521787 1.052851 0.444989 0.101 Uiso 0.5 1 calc R U P A -1
C55 C 0.596(3) 1.000(2) 0.5111(18) 0.091(12) Uani 0.5 1 d . . P A -1
D55 D 0.682076 1.009394 0.507842 0.109 Uiso 0.5 1 calc R U P A -1

loop_
_atom_site_aniso_label
_atom_site_aniso_U_11
_atom_site_aniso_U_22
_atom_site_aniso_U_33
_atom_site_aniso_U_23
_atom_site_aniso_U_13
_atom_site_aniso_U_12
Au1 0.03134(7) 0.02876(7) 0.03090(7) 0.00060(4) 0.00592(4) -0.00119(4)
Cl1 0.0401(4) 0.0350(4) 0.0448(4) 0.0056(3) 0.0037(3) -0.0064(3)
N3 0.0320(12) 0.0310(12) 0.0307(12) 0.0010(10) 0.0064(10) 0.0008(10)
N2 0.0329(13) 0.0298(12) 0.0331(13) -0.0007(10) 0.0063(10) -0.0032(10)
N5 0.0365(13) 0.0316(13) 0.0338(13) -0.0009(10) 0.0086(11) -0.0006(10)
N4 0.0323(12) 0.0325(13) 0.0311(12) 0.0015(10) 0.0069(10) 0.0029(10)
N1 0.0355(13) 0.0316(13) 0.0293(12) -0.0017(10) 0.0049(10) 0.0008(10)
C16 0.0342(15) 0.0281(14) 0.0351(15) -0.0001(12) 0.0066(12) -0.0008(11)
C17 0.0317(15) 0.0298(14) 0.0418(17) 0.0001(13) 0.0051(13) -0.0004(12)
C5 0.0397(16) 0.0384(16) 0.0308(15) -0.0004(12) 0.0073(12) 0.0057(13)
C28 0.0396(16) 0.0287(14) 0.0352(15) -0.0018(12) 0.0112(13) -0.0033(12)
C18 0.0340(15) 0.0380(16) 0.0373(16) 0.0002(13) 0.0050(13) 0.0037(13)
C33 0.0377(16) 0.0292(14) 0.0337(15) -0.0020(11) 0.0097(13) -0.0019(12)
C4 0.0355(15) 0.0335(15) 0.0292(14) -0.0014(12) 0.0062(12) 0.0007(12)
C21 0.0319(15) 0.0326(15) 0.0379(16) 0.0000(12) 0.0069(12) 0.0003(12)
C20 0.0382(16) 0.0341(16) 0.0413(17) 0.0044(13) 0.0117(13) -0.0014(13)
C6 0.059(2) 0.0409(18) 0.0349(17) 0.0025(14) 0.0091(16) 0.0115(16)
C10 0.0357(16) 0.054(2) 0.0378(17) -0.0019(15) 0.0095(13) 0.0032(15)
C1 0.0277(13) 0.0316(14) 0.0328(14) 0.0018(12) 0.0056(11) 0.0036(11)
C19 0.0423(17) 0.0338(16) 0.0392(17) 0.0068(13) 0.0086(14) 0.0051(13)
C13 0.0372(16) 0.051(2) 0.0345(16) 0.0006(14) 0.0062(13) 0.0074(15)
C7 0.073(3) 0.0365(18) 0.0364(18) 0.0042(14) 0.0154(17) 0.0000(17)
C29 0.0435(17) 0.0298(14) 0.0355(16) -0.0007(12) 0.0099(13) 0.0001(13)
C49 0.0363(16) 0.0337(16) 0.0447(18) -0.0005(13) 0.0087(14) -0.0022(13)
C47 0.0358(15) 0.0362(16) 0.0378(16) -0.0040(13) 0.0100(13) -0.0008(13)
C30 0.0510(19) 0.0392(17) 0.0324(16) 0.0032(13) 0.0115(14) 0.0031(15)
C25 0.0316(15) 0.0371(16) 0.0378(16) 0.0038(13) 0.0090(12) 0.0013(12)
C44 0.0348(15) 0.0310(15) 0.0383(16) -0.0039(12) 0.0110(13) -0.0003(12)
C27 0.045(2) 0.047(2) 0.051(2) -0.0036(16) 0.0193(17) -0.0011(15)
C2 0.0449(18) 0.0346(16) 0.0378(17) -0.0052(13) 0.0033(14) -0.0054(14)
C34 0.0419(17) 0.0355(16) 0.0314(15) -0.0004(12) 0.0071(13) -0.0007(13)
C22 0.0315(15) 0.0375(17) 0.0488(19) 0.0076(14) 0.0097(14) 0.0004(13)
C8 0.051(2) 0.0452(19) 0.0377(17) -0.0046(15) 0.0162(15) -0.0105(16)
C48 0.0371(16) 0.0332(15) 0.0391(17) -0.0026(13) 0.0127(13) -0.0020(13)
C37 0.0442(18) 0.0471(19) 0.0332(16) -0.0022(14) 0.0037(14) 0.0067(15)
C3 0.0487(19) 0.0363(17) 0.0348(16) -0.0050(13) 0.0075(14) -0.0010(14)
C9 0.0394(16) 0.0413(17) 0.0311(15) -0.0051(13) 0.0093(13) -0.0024(13)
C31 0.056(2) 0.0447(19) 0.0359(17) -0.0010(15) 0.0196(15) 0.0008(16)
C45 0.0383(16) 0.0320(15) 0.0402(17) -0.0022(13) 0.0135(13) -0.0004(13)
C35 0.0465(18) 0.0368(16) 0.0314(15) 0.0004(13) 0.0059(13) 0.0006(14)
C32 0.0404(17) 0.0387(17) 0.0405(18) -0.0027(13) 0.0150(14) 0.0010(13)
C43 0.0365(15) 0.0322(15) 0.0346(15) -0.0029(12) 0.0113(12) 0.0006(12)
C36 0.0492(19) 0.0355(16) 0.0337(16) 0.0016(13) 0.0038(14) 0.0059(14)
C46 0.0367(16) 0.0342(16) 0.0365(16) -0.0011(12) 0.0119(13) 0.0034(12)
C39 0.0447(18) 0.0388(17) 0.0366(16) 0.0005(13) 0.0067(14) 0.0008(14)
C42 0.048(2) 0.057(2) 0.049(2) 0.0019(18) 0.0040(17) 0.0063(18)
C41 0.050(2) 0.0373(18) 0.063(2) 0.0084(17) 0.0064(18) -0.0024(16)
C38 0.0448(18) 0.0452(19) 0.0353(16) 0.0007(14) 0.0100(14) -0.0009(15)
C40 0.051(2) 0.0372(18) 0.0447(19) 0.0041(15) 0.0040(16) -0.0023(15)
C23 0.0394(18) 0.0432(19) 0.059(2) 0.0064(17) 0.0151(16) 0.0061(15)
C51 0.0407(17) 0.0398(17) 0.0444(18) 0.0052(14) 0.0120(14) 0.0034(14)
C15 0.044(2) 0.086(3) 0.048(2) -0.013(2) 0.0078(17) -0.001(2)
C26 0.045(2) 0.054(2) 0.054(2) -0.0049(18) 0.0134(17) -0.0148(17)
C50 0.0441(19) 0.0433(19) 0.051(2) 0.0065(16) 0.0084(16) -0.0078(15)
C11 0.0350(19) 0.084(3) 0.069(3) -0.023(2) 0.0058(18) -0.002(2)
C12 0.052(2) 0.057(2) 0.050(2) -0.0071(18) 0.0125(17) 0.0129(18)
C24 0.0359(18) 0.051(2) 0.062(2) -0.0002(19) 0.0046(16) -0.0045(16)
C14 0.052(2) 0.072(3) 0.072(3) -0.023(2) 0.023(2) 0.005(2)
C58 0.121(5) 0.103(5) 0.057(3) 0.001(3) -0.001(3) 0.052(4)
C59 0.120(5) 0.104(5) 0.049(3) 0.001(3) 0.010(3) 0.053(4)
C60 0.119(5) 0.099(5) 0.060(3) 0.006(3) 0.007(3) 0.047(4)
C56 0.100(11) 0.054(7) 0.086(9) -0.035(6) -0.021(9) 0.015(7)
C57 0.096(10) 0.051(6) 0.085(9) -0.027(6) -0.020(7) 0.012(6)
C52 0.069(7) 0.056(6) 0.105(11) -0.039(7) -0.007(7) 0.000(5)
C53 0.062(16) 0.067(11) 0.077(11) -0.041(10) -0.017(10) 0.023(10)
C54 0.118(12) 0.061(7) 0.067(7) -0.034(6) -0.006(9) 0.015(8)
C55 0.054(14) 0.08(2) 0.13(3) -0.057(19) -0.006(13) 0.011(11)

loop_
_atom_type_symbol
_atom_type_description
_atom_type_scat_dispersion_real
_atom_type_scat_dispersion_imag
_atom_type_scat_source
C C 0.0033 0.0016 'International Tables Vol C Tables 4.2.6.8 and 6.1.1.4'
H H 0.0000 0.0000 'International Tables Vol C Tables 4.2.6.8 and 6.1.1.4'
Au Au -2.0133 8.8022 'International Tables Vol C Tables 4.2.6.8 and 6.1.1.4'
Cl Cl 0.1484 0.1585 'International Tables Vol C Tables 4.2.6.8 and 6.1.1.4'
D D 0.0000 0.0000 'International Tables Vol C Tables 4.2.6.8 and 6.1.1.4'
N N 0.0061 0.0033 'International Tables Vol C Tables 4.2.6.8 and 6.1.1.4'

loop_
_geom_angle_atom_site_label_1
_geom_angle_atom_site_label_2
_geom_angle_atom_site_label_3
_geom_angle
_geom_angle_site_symmetry_1
_geom_angle_site_symmetry_3
_geom_angle_publ_flag
N3 Au1 Cl1 177.56(8) . . ?
N4 N3 Au1 118.64(19) . . ?
C1 N3 Au1 127.8(2) . . ?
C1 N3 N4 113.4(3) . . ?
C16 N2 C2 115.7(3) . . ?
C1 N2 C16 127.4(3) . . ?
C1 N2 C2 109.3(3) . . ?
N4 N5 C28 114.7(3) . . ?
N5 N4 N3 109.7(3) . . ?
C4 N1 C3 120.1(3) . . ?
C1 N1 C4 127.4(3) . . ?
C1 N1 C3 111.3(3) . . ?
C17 C16 N2 119.4(3) . . ?
C21 C16 N2 117.5(3) . . ?
C21 C16 C17 122.3(3) . . ?
C16 C17 C25 123.1(3) . . ?
C18 C17 C16 117.1(3) . . ?
C18 C17 C25 119.9(3) . . ?
C4 C5 C6 117.6(3) . . ?
C4 C5 C13 122.2(3) . . ?
C6 C5 C13 120.1(3) . . ?
C33 C28 N5 118.0(3) . . ?
C29 C28 N5 119.8(3) . . ?
C29 C28 C33 121.7(3) . . ?
C17 C18 H18 119.2 . . ?
C19 C18 C17 121.7(3) . . ?
C19 C18 H18 119.2 . . ?
C28 C33 C43 124.1(3) . . ?
C32 C33 C28 117.6(3) . . ?
C32 C33 C43 118.2(3) . . ?
C5 C4 N1 118.5(3) . . ?
C5 C4 C9 122.6(3) . . ?
C9 C4 N1 118.8(3) . . ?
C16 C21 C22 122.1(3) . . ?
C20 C21 C16 118.1(3) . . ?
C20 C21 C22 119.8(3) . . ?
C21 C20 H20 119.6 . . ?
C19 C20 C21 120.7(3) . . ?
C19 C20 H20 119.6 . . ?
C5 C6 H6 119.7 . . ?
C7 C6 C5 120.6(4) . . ?
C7 C6 H6 119.7 . . ?
C9 C10 H10 107.7 . . ?
C9 C10 C11 112.1(3) . . ?
C9 C10 C12 110.6(3) . . ?
C11 C10 H10 107.7 . . ?
C11 C10 C12 110.7(3) . . ?
C12 C10 H10 107.7 . . ?
N3 C1 N2 127.1(3) . . ?
N3 C1 N1 122.3(3) . . ?
N1 C1 N2 110.6(3) . . ?
C18 C19 C20 119.9(3) . . ?
C18 C19 H19 120.0 . . ?
C20 C19 H19 120.0 . . ?
C5 C13 H13 107.9 . . ?
C5 C13 C15 111.0(3) . . ?
C15 C13 H13 107.9 . . ?
C14 C13 C5 111.3(3) . . ?
C14 C13 H13 107.9 . . ?
C14 C13 C15 110.8(4) . . ?
C6 C7 H7 119.5 . . ?
C6 C7 C8 121.0(3) . . ?
C8 C7 H7 119.5 . . ?
C28 C29 C34 123.9(3) . . ?
C30 C29 C28 117.9(3) . . ?
C30 C29 C34 118.1(3) . . ?
H49A C49 H49B 109.5 . . ?
H49A C49 H49C 109.5 . . ?
H49B C49 H49C 109.5 . . ?
C44 C49 H49A 109.5 . . ?
C44 C49 H49B 109.5 . . ?
C44 C49 H49C 109.5 . . ?
C48 C47 H47 118.9 . . ?
C46 C47 H47 118.9 . . ?
C46 C47 C48 122.2(3) . . ?
C29 C30 H30 119.3 . . ?
C31 C30 C29 121.3(3) . . ?
C31 C30 H30 119.3 . . ?
C17 C25 H25 107.5 . . ?
C17 C25 C27 111.4(3) . . ?
C17 C25 C26 111.8(3) . . ?
C27 C25 H25 107.5 . . ?
C27 C25 C26 110.9(3) . . ?
C26 C25 H25 107.5 . . ?
C45 C44 C49 119.0(3) . . ?
C45 C44 C43 118.8(3) . . ?
C43 C44 C49 122.2(3) . . ?
C25 C27 H27A 109.5 . . ?
C25 C27 H27B 109.5 . . ?
C25 C27 H27C 109.5 . . ?
H27A C27 H27B 109.5 . . ?
H27A C27 H27C 109.5 . . ?
H27B C27 H27C 109.5 . . ?
N2 C2 H2A 111.0 . . ?
N2 C2 H2B 111.0 . . ?
N2 C2 C3 104.0(3) . . ?
H2A C2 H2B 109.0 . . ?
C3 C2 H2A 111.0 . . ?
C3 C2 H2B 111.0 . . ?
C35 C34 C29 120.3(3) . . ?
C39 C34 C29 119.9(3) . . ?
C39 C34 C35 119.5(3) . . ?
C21 C22 H22 108.4 . . ?
C21 C22 C23 110.5(3) . . ?
C21 C22 C24 111.0(3) . . ?
C23 C22 H22 108.4 . . ?
C23 C22 C24 110.1(3) . . ?
C24 C22 H22 108.4 . . ?
C7 C8 H8 119.7 . . ?
C7 C8 C9 120.7(4) . . ?
C9 C8 H8 119.7 . . ?
C47 C48 C43 119.7(3) . . ?
C47 C48 C50 117.9(3) . . ?
C43 C48 C50 122.4(3) . . ?
C36 C37 C42 121.1(4) . . ?
C36 C37 C38 118.1(3) . . ?
C38 C37 C42 120.8(4) . . ?
N1 C3 C2 102.8(3) . . ?
N1 C3 H3A 111.2 . . ?
N1 C3 H3B 111.2 . . ?
C2 C3 H3A 111.2 . . ?
C2 C3 H3B 111.2 . . ?
H3A C3 H3B 109.1 . . ?
C4 C9 C10 122.1(3) . . ?
C8 C9 C4 117.5(3) . . ?
C8 C9 C10 120.4(3) . . ?
C30 C31 H31 120.2 . . ?
C32 C31 C30 119.5(3) . . ?
C32 C31 H31 120.2 . . ?
C44 C45 H45 118.7 . . ?
C46 C45 C44 122.5(3) . . ?
C46 C45 H45 118.7 . . ?
C34 C35 C40 120.6(3) . . ?
C36 C35 C34 119.7(3) . . ?
C36 C35 C40 119.7(3) . . ?
C33 C32 H32 119.2 . . ?
C31 C32 C33 121.6(3) . . ?
C31 C32 H32 119.2 . . ?
C44 C43 C33 120.2(3) . . ?
C48 C43 C33 120.3(3) . . ?
C48 C43 C44 119.1(3) . . ?
C37 C36 C35 121.6(3) . . ?
C37 C36 H36 119.2 . . ?
C35 C36 H36 119.2 . . ?
C47 C46 C45 117.6(3) . . ?
C47 C46 C51 120.4(3) . . ?
C45 C46 C51 122.0(3) . . ?
C34 C39 C41 122.0(3) . . ?
C34 C39 C38 119.2(3) . . ?
C38 C39 C41 118.8(3) . . ?
C37 C42 H42A 109.5 . . ?
C37 C42 H42B 109.5 . . ?
C37 C42 H42C 109.5 . . ?
H42A C42 H42B 109.5 . . ?
H42A C42 H42C 109.5 . . ?
H42B C42 H42C 109.5 . . ?
C39 C41 H41A 109.5 . . ?
C39 C41 H41B 109.5 . . ?
C39 C41 H41C 109.5 . . ?
H41A C41 H41B 109.5 . . ?
H41A C41 H41C 109.5 . . ?
H41B C41 H41C 109.5 . . ?
C37 C38 C39 121.8(4) . . ?
C37 C38 H38 119.1 . . ?
C39 C38 H38 119.1 . . ?
C35 C40 H40A 109.5 . . ?
C35 C40 H40B 109.5 . . ?
C35 C40 H40C 109.5 . . ?
H40A C40 H40B 109.5 . . ?
H40A C40 H40C 109.5 . . ?
H40B C40 H40C 109.5 . . ?
C22 C23 H23A 109.5 . . ?
C22 C23 H23B 109.5 . . ?
C22 C23 H23C 109.5 . . ?
H23A C23 H23B 109.5 . . ?
H23A C23 H23C 109.5 . . ?
H23B C23 H23C 109.5 . . ?
C46 C51 H51A 109.5 . . ?
C46 C51 H51B 109.5 . . ?
C46 C51 H51C 109.5 . . ?
H51A C51 H51B 109.5 . . ?
H51A C51 H51C 109.5 . . ?
H51B C51 H51C 109.5 . . ?
C13 C15 H15A 109.5 . . ?
C13 C15 H15B 109.5 . . ?
C13 C15 H15C 109.5 . . ?
H15A C15 H15B 109.5 . . ?
H15A C15 H15C 109.5 . . ?
H15B C15 H15C 109.5 . . ?
C25 C26 H26A 109.5 . . ?
C25 C26 H26B 109.5 . . ?
C25 C26 H26C 109.5 . . ?
H26A C26 H26B 109.5 . . ?
H26A C26 H26C 109.5 . . ?
H26B C26 H26C 109.5 . . ?
C48 C50 H50A 109.5 . . ?
C48 C50 H50B 109.5 . . ?
C48 C50 H50C 109.5 . . ?
H50A C50 H50B 109.5 . . ?
H50A C50 H50C 109.5 . . ?
H50B C50 H50C 109.5 . . ?
C10 C11 H11A 109.5 . . ?
C10 C11 H11B 109.5 . . ?
C10 C11 H11C 109.5 . . ?
H11A C11 H11B 109.5 . . ?
H11A C11 H11C 109.5 . . ?
H11B C11 H11C 109.5 . . ?
C10 C12 H12A 109.5 . . ?
C10 C12 H12B 109.5 . . ?
C10 C12 H12C 109.5 . . ?
H12A C12 H12B 109.5 . . ?
H12A C12 H12C 109.5 . . ?
H12B C12 H12C 109.5 . . ?
C22 C24 H24A 109.5 . . ?
C22 C24 H24B 109.5 . . ?
C22 C24 H24C 109.5 . . ?
H24A C24 H24B 109.5 . . ?
H24A C24 H24C 109.5 . . ?
H24B C24 H24C 109.5 . . ?
C13 C14 H14A 109.5 . . ?
C13 C14 H14B 109.5 . . ?
C13 C14 H14C 109.5 . . ?
H14A C14 H14B 109.5 . . ?
H14A C14 H14C 109.5 . . ?
H14B C14 H14C 109.5 . . ?
C59 C58 D58 120.1 . . ?
C59 C58 C60 119.8(7) . 3_776 ?
C60 C58 D58 120.1 3_776 . ?
C58 C59 D59 119.8 . . ?
C58 C59 C60 120.4(6) . . ?
C60 C59 D59 119.8 . . ?
C58 C60 D60 120.1 3_776 . ?
C59 C60 C58 119.8(7) . 3_776 ?
C59 C60 D60 120.1 . . ?
C57 C56 D56 120.1 . . ?
C55 C56 D56 120.1 . . ?
C55 C56 C57 120(2) . . ?
C56 C57 D57 120.8 . . ?
C56 C57 C52 118.3(17) . . ?
C52 C57 D57 120.8 . . ?
C57 C52 D52 119.3 . . ?
C53 C52 C57 121.5(19) . . ?
C53 C52 D52 119.3 . . ?
C52 C53 D53 119.9 . . ?
C52 C53 C54 120(2) . . ?
C54 C53 D53 119.9 . . ?
C53 C54 D54 121.9 . . ?
C55 C54 C53 116(4) . . ?
C55 C54 D54 121.9 . . ?
C56 C55 C54 124(4) . . ?
C56 C55 D55 118.0 . . ?
C54 C55 D55 118.0 . . ?

loop_
_geom_bond_atom_site_label_1
_geom_bond_atom_site_label_2
_geom_bond_distance
_geom_bond_site_symmetry_2
_geom_bond_publ_flag
Au1 Cl1 2.2522(8) . ?
Au1 N3 2.044(3) . ?
N3 N4 1.396(4) . ?
N3 C1 1.332(4) . ?
N2 C16 1.444(4) . ?
N2 C1 1.359(4) . ?
N2 C2 1.481(4) . ?
N5 N4 1.245(4) . ?
N5 C28 1.435(4) . ?
N1 C4 1.439(4) . ?
N1 C1 1.344(4) . ?
N1 C3 1.470(4) . ?
C16 C17 1.406(4) . ?
C16 C21 1.400(4) . ?
C17 C18 1.398(5) . ?
C17 C25 1.513(4) . ?
C5 C4 1.396(4) . ?
C5 C6 1.396(5) . ?
C5 C13 1.519(5) . ?
C28 C33 1.407(5) . ?
C28 C29 1.402(5) . ?
C18 H18 0.9500 . ?
C18 C19 1.380(5) . ?
C33 C32 1.396(5) . ?
C33 C43 1.498(5) . ?
C4 C9 1.403(5) . ?
C21 C20 1.394(5) . ?
C21 C22 1.516(5) . ?
C20 H20 0.9500 . ?
C20 C19 1.390(5) . ?
C6 H6 0.9500 . ?
C6 C7 1.374(6) . ?
C10 H10 1.0000 . ?
C10 C9 1.523(5) . ?
C10 C11 1.524(5) . ?
C10 C12 1.536(5) . ?
C19 H19 0.9500 . ?
C13 H13 1.0000 . ?
C13 C15 1.532(5) . ?
C13 C14 1.515(5) . ?
C7 H7 0.9500 . ?
C7 C8 1.381(6) . ?
C29 C30 1.397(5) . ?
C29 C34 1.501(5) . ?
C49 H49A 0.9800 . ?
C49 H49B 0.9800 . ?
C49 H49C 0.9800 . ?
C49 C44 1.507(5) . ?
C47 H47 0.9500 . ?
C47 C48 1.388(5) . ?
C47 C46 1.388(5) . ?
C30 H30 0.9500 . ?
C30 C31 1.386(5) . ?
C25 H25 1.0000 . ?
C25 C27 1.524(5) . ?
C25 C26 1.526(5) . ?
C44 C45 1.391(5) . ?
C44 C43 1.417(4) . ?
C27 H27A 0.9800 . ?
C27 H27B 0.9800 . ?
C27 H27C 0.9800 . ?
C2 H2A 0.9900 . ?
C2 H2B 0.9900 . ?
C2 C3 1.514(5) . ?
C34 C35 1.405(5) . ?
C34 C39 1.397(5) . ?
C22 H22 1.0000 . ?
C22 C23 1.528(5) . ?
C22 C24 1.529(5) . ?
C8 H8 0.9500 . ?
C8 C9 1.390(5) . ?
C48 C43 1.405(5) . ?
C48 C50 1.518(5) . ?
C37 C36 1.386(5) . ?
C37 C42 1.510(5) . ?
C37 C38 1.390(5) . ?
C3 H3A 0.9900 . ?
C3 H3B 0.9900 . ?
C31 H31 0.9500 . ?
C31 C32 1.384(5) . ?
C45 H45 0.9500 . ?
C45 C46 1.391(5) . ?
C35 C36 1.390(5) . ?
C35 C40 1.512(5) . ?
C32 H32 0.9500 . ?
C36 H36 0.9500 . ?
C46 C51 1.504(5) . ?
C39 C41 1.511(5) . ?
C39 C38 1.402(5) . ?
C42 H42A 0.9800 . ?
C42 H42B 0.9800 . ?
C42 H42C 0.9800 . ?
C41 H41A 0.9800 . ?
C41 H41B 0.9800 . ?
C41 H41C 0.9800 . ?
C38 H38 0.9500 . ?
C40 H40A 0.9800 . ?
C40 H40B 0.9800 . ?
C40 H40C 0.9800 . ?
C23 H23A 0.9800 . ?
C23 H23B 0.9800 . ?
C23 H23C 0.9800 . ?
C51 H51A 0.9800 . ?
C51 H51B 0.9800 . ?
C51 H51C 0.9800 . ?
C15 H15A 0.9800 . ?
C15 H15B 0.9800 . ?
C15 H15C 0.9800 . ?
C26 H26A 0.9800 . ?
C26 H26B 0.9800 . ?
C26 H26C 0.9800 . ?
C50 H50A 0.9800 . ?
C50 H50B 0.9800 . ?
C50 H50C 0.9800 . ?
C11 H11A 0.9800 . ?
C11 H11B 0.9800 . ?
C11 H11C 0.9800 . ?
C12 H12A 0.9800 . ?
C12 H12B 0.9800 . ?
C12 H12C 0.9800 . ?
C24 H24A 0.9800 . ?
C24 H24B 0.9800 . ?
C24 H24C 0.9800 . ?
C14 H14A 0.9800 . ?
C14 H14B 0.9800 . ?
C14 H14C 0.9800 . ?
C58 D58 0.9500 . ?
C58 C59 1.376(10) . ?
C58 C60 1.398(8) 3_776 ?
C59 D59 0.9500 . ?
C59 C60 1.393(9) . ?
C60 D60 0.9500 . ?
C56 D56 0.9500 . ?
C56 C57 1.39(2) . ?
C56 C55 1.29(6) . ?
C57 D57 0.9500 . ?
C57 C52 1.390(19) . ?
C52 D52 0.9500 . ?
C52 C53 1.29(5) . ?
C53 D53 0.9500 . ?
C53 C54 1.44(4) . ?
C54 D54 0.9500 . ?
C54 C55 1.35(3) . ?
C55 D55 0.9500 . ?

loop_
_geom_torsion_atom_site_label_1
_geom_torsion_atom_site_label_2
_geom_torsion_atom_site_label_3
_geom_torsion_atom_site_label_4
_geom_torsion
_geom_torsion_site_symmetry_1
_geom_torsion_site_symmetry_2
_geom_torsion_site_symmetry_3
_geom_torsion_site_symmetry_4
_geom_torsion_publ_flag
Au1 N3 N4 N5 2.8(3) . . . . ?
Au1 N3 C1 N2 -166.4(2) . . . . ?
Au1 N3 C1 N1 13.8(4) . . . . ?
N2 C16 C17 C18 168.2(3) . . . . ?
N2 C16 C17 C25 -11.1(5) . . . . ?
N2 C16 C21 C20 -165.5(3) . . . . ?
N2 C16 C21 C22 15.2(5) . . . . ?
N2 C2 C3 N1 13.3(3) . . . . ?
N5 C28 C33 C32 178.4(3) . . . . ?
N5 C28 C33 C43 1.2(5) . . . . ?
N5 C28 C29 C30 -178.0(3) . . . . ?
N5 C28 C29 C34 -1.4(5) . . . . ?
N4 N3 C1 N2 17.5(4) . . . . ?
N4 N3 C1 N1 -162.3(3) . . . . ?
N4 N5 C28 C33 95.9(3) . . . . ?
N4 N5 C28 C29 -91.9(4) . . . . ?
N1 C4 C9 C10 1.1(5) . . . . ?
N1 C4 C9 C8 -178.0(3) . . . . ?
C16 N2 C1 N3 38.9(5) . . . . ?
C16 N2 C1 N1 -141.3(3) . . . . ?
C16 N2 C2 C3 139.3(3) . . . . ?
C16 C17 C18 C19 -3.3(5) . . . . ?
C16 C17 C25 C27 116.4(4) . . . . ?
C16 C17 C25 C26 -118.8(4) . . . . ?
C16 C21 C20 C19 -2.6(5) . . . . ?
C16 C21 C22 C23 119.6(4) . . . . ?
C16 C21 C22 C24 -118.0(4) . . . . ?
C17 C16 C21 C20 3.8(5) . . . . ?
C17 C16 C21 C22 -175.5(3) . . . . ?
C17 C18 C19 C20 4.5(5) . . . . ?
C5 C4 C9 C10 176.8(3) . . . . ?
C5 C4 C9 C8 -2.3(5) . . . . ?
C5 C6 C7 C8 -1.3(6) . . . . ?
C28 N5 N4 N3 -176.2(3) . . . . ?
C28 C33 C32 C31 -2.5(5) . . . . ?
C28 C33 C43 C44 66.9(4) . . . . ?
C28 C33 C43 C48 -120.1(4) . . . . ?
C28 C29 C30 C31 1.9(5) . . . . ?
C28 C29 C34 C35 117.2(4) . . . . ?
C28 C29 C34 C39 -69.5(4) . . . . ?
C18 C17 C25 C27 -62.8(4) . . . . ?
C18 C17 C25 C26 62.0(4) . . . . ?
C33 C28 C29 C30 -6.1(5) . . . . ?
C33 C28 C29 C34 170.5(3) . . . . ?
C4 N1 C1 N3 14.9(5) . . . . ?
C4 N1 C1 N2 -164.9(3) . . . . ?
C4 N1 C3 C2 158.3(3) . . . . ?
C4 C5 C6 C7 -0.3(5) . . . . ?
C4 C5 C13 C15 114.2(4) . . . . ?
C4 C5 C13 C14 -121.9(4) . . . . ?
C21 C16 C17 C18 -0.9(5) . . . . ?
C21 C16 C17 C25 179.9(3) . . . . ?
C21 C20 C19 C18 -1.4(5) . . . . ?
C20 C21 C22 C23 -59.7(4) . . . . ?
C20 C21 C22 C24 62.6(4) . . . . ?
C6 C5 C4 N1 177.8(3) . . . . ?
C6 C5 C4 C9 2.1(5) . . . . ?
C6 C5 C13 C15 -64.6(5) . . . . ?
C6 C5 C13 C14 59.4(5) . . . . ?
C6 C7 C8 C9 1.1(6) . . . . ?
C1 N3 N4 N5 179.3(3) . . . . ?
C1 N2 C16 C17 58.6(4) . . . . ?
C1 N2 C16 C21 -131.9(3) . . . . ?
C1 N2 C2 C3 -12.7(4) . . . . ?
C1 N1 C4 C5 75.3(4) . . . . ?
C1 N1 C4 C9 -108.9(4) . . . . ?
C1 N1 C3 C2 -10.5(4) . . . . ?
C13 C5 C4 N1 -1.0(5) . . . . ?
C13 C5 C4 C9 -176.7(3) . . . . ?
C13 C5 C6 C7 178.6(3) . . . . ?
C7 C8 C9 C4 0.7(5) . . . . ?
C7 C8 C9 C10 -178.4(3) . . . . ?
C29 C28 C33 C32 6.4(5) . . . . ?
C29 C28 C33 C43 -170.8(3) . . . . ?
C29 C30 C31 C32 1.8(6) . . . . ?
C29 C34 C35 C36 174.7(3) . . . . ?
C29 C34 C35 C40 -5.1(5) . . . . ?
C29 C34 C39 C41 5.2(5) . . . . ?
C29 C34 C39 C38 -173.8(3) . . . . ?
C49 C44 C45 C46 178.1(3) . . . . ?
C49 C44 C43 C33 -5.2(5) . . . . ?
C49 C44 C43 C48 -178.2(3) . . . . ?
C47 C48 C43 C33 -172.8(3) . . . . ?
C47 C48 C43 C44 0.2(5) . . . . ?
C30 C29 C34 C35 -66.3(4) . . . . ?
C30 C29 C34 C39 107.1(4) . . . . ?
C30 C31 C32 C33 -1.4(6) . . . . ?
C25 C17 C18 C19 176.0(3) . . . . ?
C44 C45 C46 C47 0.1(5) . . . . ?
C44 C45 C46 C51 178.5(3) . . . . ?
C2 N2 C16 C17 -87.6(4) . . . . ?
C2 N2 C16 C21 82.0(4) . . . . ?
C2 N2 C1 N3 -173.2(3) . . . . ?
C2 N2 C1 N1 6.6(4) . . . . ?
C34 C29 C30 C31 -174.8(3) . . . . ?
C34 C35 C36 C37 -1.7(5) . . . . ?
C34 C39 C38 C37 -0.2(5) . . . . ?
C22 C21 C20 C19 176.7(3) . . . . ?
C48 C47 C46 C45 0.4(5) . . . . ?
C48 C47 C46 C51 -178.0(3) . . . . ?
C3 N1 C4 C5 -91.5(4) . . . . ?
C3 N1 C4 C9 84.4(4) . . . . ?
C3 N1 C1 N3 -177.4(3) . . . . ?
C3 N1 C1 N2 2.8(4) . . . . ?
C45 C44 C43 C33 173.4(3) . . . . ?
C45 C44 C43 C48 0.3(5) . . . . ?
C35 C34 C39 C41 178.6(3) . . . . ?
C35 C34 C39 C38 -0.4(5) . . . . ?
C32 C33 C43 C44 -110.3(4) . . . . ?
C32 C33 C43 C48 62.7(4) . . . . ?
C43 C33 C32 C31 174.8(3) . . . . ?
C43 C44 C45 C46 -0.5(5) . . . . ?
C36 C37 C38 C39 -0.2(5) . . . . ?
C46 C47 C48 C43 -0.6(5) . . . . ?
C46 C47 C48 C50 177.7(3) . . . . ?
C39 C34 C35 C36 1.3(5) . . . . ?
C39 C34 C35 C40 -178.5(3) . . . . ?
C42 C37 C36 C35 -179.6(3) . . . . ?
C42 C37 C38 C39 -179.4(3) . . . . ?
C41 C39 C38 C37 -179.2(3) . . . . ?
C38 C37 C36 C35 1.2(5) . . . . ?
C40 C35 C36 C37 178.1(3) . . . . ?
C50 C48 C43 C33 8.9(5) . . . . ?
C50 C48 C43 C44 -178.0(3) . . . . ?
C11 C10 C9 C4 125.7(4) . . . . ?
C11 C10 C9 C8 -55.3(5) . . . . ?
C12 C10 C9 C4 -110.2(4) . . . . ?
C12 C10 C9 C8 68.8(4) . . . . ?
C58 C59 C60 C58 -0.8(11) . . . 3_776 ?
C60 C58 C59 C60 0.8(11) 3_776 . . . ?
C56 C57 C52 C53 0(2) . . . . ?
C57 C56 C55 C54 -2(4) . . . . ?
C57 C52 C53 C54 0(3) . . . . ?
C52 C53 C54 C55 -1(4) . . . . ?
C53 C54 C55 C56 2(5) . . . . ?
C55 C56 C57 C52 1(2) . . . . ?
